data_4513765
loop_
_publ_author_name
'Ghorai, Debasish'
'Dutta, Champak'
'Choudhury, Joyanta'

_publ_section_title
;
 Switching of &#x201C;Rollover Pathway&#x201D; in Rhodium(III)-Catalyzed
 C--H Activation of Chelating Molecules
;
_journal_name_full 'ACS Catalysis'
_journal_page_first 709
_journal_paper_doi 10.1021/acscatal.5b02540
_journal_year 2015
_chemical_formula_sum 'C25 H29 Cl F6 N4 P Rh'
_chemical_formula_weight 668.85
_chemical_name_systematic
;
 ?
;
_space_group_crystal_system monoclinic
_space_group_IT_number 15
_space_group_name_Hall '-C 2yc'
_space_group_name_H-M_alt 'C 1 2/c 1'
_symmetry_space_group_name_Hall '-C 2yc'
_symmetry_space_group_name_H-M 'C 1 2/c 1'
_atom_sites_solution_hydrogens geom
_audit_creation_method SHELXL-2014
_cell_angle_alpha 90
_cell_angle_beta 98.215(6)
_cell_angle_gamma 90
_cell_formula_units_Z 8
_cell_length_a 30.566(4)
_cell_length_b 8.1625(12)
_cell_length_c 22.272(3)
_cell_measurement_reflns_used 5224
_cell_measurement_temperature 160(2)
_cell_measurement_theta_max 25.711
_cell_measurement_theta_min 2.125
_cell_volume 5499.7(13)
_computing_cell_refinement 'Bruker XSCANS'
_computing_data_collection 'Bruker XSCANS'
_computing_data_reduction 'Bruker SHELXTL'
_computing_structure_refinement 'SHELXL-2014 (Sheldrick, 2014)'
_computing_structure_solution SIR-92
_diffrn_ambient_temperature 160(2)
_diffrn_measured_fraction_theta_full 0.998
_diffrn_measured_fraction_theta_max 0.998
_diffrn_measurement_device_type 'Bruker P4'
_diffrn_measurement_method '\w scans'
_diffrn_radiation_type MoK\a
_diffrn_radiation_wavelength 0.71073
_diffrn_reflns_av_R_equivalents 0.0369
_diffrn_reflns_av_unetI/netI 0.0136
_diffrn_reflns_laue_measured_fraction_full 0.998
_diffrn_reflns_laue_measured_fraction_max 0.998
_diffrn_reflns_limit_h_max 37
_diffrn_reflns_limit_h_min -37
_diffrn_reflns_limit_k_max 9
_diffrn_reflns_limit_k_min -9
_diffrn_reflns_limit_l_max 27
_diffrn_reflns_limit_l_min -27
_diffrn_reflns_number 77589
_diffrn_reflns_point_group_measured_fraction_full 0.998
_diffrn_reflns_point_group_measured_fraction_max 0.998
_diffrn_reflns_theta_full 25.242
_diffrn_reflns_theta_max 25.711
_diffrn_reflns_theta_min 2.125
_diffrn_source 'sealed tube'
_exptl_absorpt_coefficient_mu 0.839
_exptl_absorpt_correction_T_max 0.911
_exptl_absorpt_correction_T_min 0.837
_exptl_absorpt_correction_type multi-scan
_exptl_absorpt_process_details SADABS
_exptl_crystal_colour Red
_exptl_crystal_density_diffrn 1.616
_exptl_crystal_description Prism
_exptl_crystal_F_000 2704
_exptl_crystal_size_max 0.190
_exptl_crystal_size_mid 0.130
_exptl_crystal_size_min 0.090
_refine_diff_density_max 1.531
_refine_diff_density_min -0.816
_refine_diff_density_rms 0.106
_refine_ls_extinction_method none
_refine_ls_goodness_of_fit_ref 1.065
_refine_ls_hydrogen_treatment constr
_refine_ls_matrix_type full
_refine_ls_number_parameters 350
_refine_ls_number_reflns 5224
_refine_ls_number_restraints 0
_refine_ls_restrained_S_all 1.065
_refine_ls_R_factor_all 0.0412
_refine_ls_R_factor_gt 0.0376
_refine_ls_shift/su_max 0.003
_refine_ls_shift/su_mean 0.000
_refine_ls_structure_factor_coef Fsqd
_refine_ls_weighting_details 'w=1/[\s^2^(Fo^2^)+(0.0609P)^2^+23.8244P] where P=(Fo^2^+2Fc^2^)/3'
_refine_ls_weighting_scheme calc
_refine_ls_wR_factor_gt 0.1065
_refine_ls_wR_factor_ref 0.1099
_reflns_Friedel_coverage 0.000
_reflns_number_gt 4763
_reflns_number_total 5224
_reflns_threshold_expression 'I > 2\s(I)'
_cod_data_source_file cs5b02540_si_002.cif
_cod_data_source_block 8
_cod_database_code 4513765
_shelx_space_group_comment
;
The symmetry employed for this shelxl refinement is uniquely defined
by the following loop, which should always be used as a source of
symmetry information in preference to the above space-group names.
They are only intended as comments.
;
_shelx_estimated_absorpt_t_min 0.857
_shelx_estimated_absorpt_t_max 0.928
_shelxl_version_number 2014-3

loop_
_space_group_symop_operation_xyz
'x, y, z'
'-x, y, -z+1/2'
'x+1/2, y+1/2, z'
'-x+1/2, y+1/2, -z+1/2'
'-x, -y, -z'
'x, -y, z-1/2'
'-x+1/2, -y+1/2, -z'
'x+1/2, -y+1/2, z-1/2'

loop_
_atom_site_label
_atom_site_type_symbol
_atom_site_fract_x
_atom_site_fract_y
_atom_site_fract_z
_atom_site_U_iso_or_equiv
_atom_site_adp_type
_atom_site_occupancy
_atom_site_site_symmetry_order
_atom_site_calc_flag
_atom_site_refinement_flags_posn
_atom_site_refinement_flags_adp
C1 C -0.38369(10) 0.7638(4) 0.87358(14) 0.0259(6) Uani 1 1 d . .
C2 C -0.43750(13) 0.9361(5) 0.80711(18) 0.0424(9) Uani 1 1 d . .
H2A H -0.4437 1.0504 0.8116 0.064 Uiso 1 1 calc R U
H2B H -0.4645 0.8789 0.7930 0.064 Uiso 1 1 calc R U
H2C H -0.4172 0.9232 0.7783 0.064 Uiso 1 1 calc R U
C3 C -0.43001(12) 0.9137(5) 0.92114(18) 0.0401(9) Uani 1 1 d . .
H3 H -0.4529 0.9843 0.9271 0.048 Uiso 1 1 calc R U
C4 C -0.40276(12) 0.8368(5) 0.96454(17) 0.0405(9) Uani 1 1 d . .
H4 H -0.4029 0.8435 1.0062 0.049 Uiso 1 1 calc R U
C5 C -0.33453(11) 0.6638(4) 0.95756(15) 0.0313(7) Uani 1 1 d . .
C6 C -0.32170(14) 0.6403(5) 1.02017(17) 0.0434(10) Uani 1 1 d . .
H6 H -0.3398 0.6717 1.0483 0.052 Uiso 1 1 calc R U
C7 C -0.28170(15) 0.5699(6) 1.03775(19) 0.0531(11) Uani 1 1 d . .
H7 H -0.2724 0.5497 1.0787 0.064 Uiso 1 1 calc R U
C8 C -0.25413(14) 0.5271(5) 0.9949(2) 0.0480(10) Uani 1 1 d . .
C9 C -0.26932(11) 0.5572(4) 0.93217(17) 0.0356(8) Uani 1 1 d . .
C10 C -0.24105(12) 0.5308(5) 0.8886(2) 0.0472(10) Uani 1 1 d . .
H10 H -0.2503 0.5562 0.8480 0.057 Uiso 1 1 calc R U
C11 C -0.19931(14) 0.4666(6) 0.9064(3) 0.0660(15) Uani 1 1 d . .
H11 H -0.1804 0.4490 0.8778 0.079 Uiso 1 1 calc R U
C12 C -0.18532(16) 0.4279(6) 0.9677(3) 0.0743(18) Uani 1 1 d . .
H12 H -0.1577 0.3801 0.9789 0.089 Uiso 1 1 calc R U
C13 C -0.21146(17) 0.4592(6) 1.0107(3) 0.0682(15) Uani 1 1 d . .
H13 H -0.2012 0.4358 1.0512 0.082 Uiso 1 1 calc R U
C14 C -0.40097(11) 0.4665(4) 0.79172(15) 0.0309(7) Uani 1 1 d . .
C15 C -0.38804(14) 0.5585(5) 0.74161(16) 0.0399(9) Uani 1 1 d . .
C16 C -0.34393(14) 0.5086(5) 0.73464(16) 0.0392(9) Uani 1 1 d . .
C17 C -0.32903(12) 0.3951(4) 0.77916(16) 0.0318(7) Uani 1 1 d . .
C18 C -0.36361(11) 0.3719(4) 0.81629(15) 0.0262(7) Uani 1 1 d . .
C19 C -0.36040(14) 0.2554(5) 0.86845(17) 0.0414(9) Uani 1 1 d . .
H19A H -0.3351 0.2826 0.8974 0.062 Uiso 1 1 calc R U
H19B H -0.3574 0.1457 0.8541 0.062 Uiso 1 1 calc R U
H19C H -0.3867 0.2631 0.8873 0.062 Uiso 1 1 calc R U
C20 C -0.44555(12) 0.4638(6) 0.8120(2) 0.0523(11) Uani 1 1 d . .
H20A H -0.4600 0.5670 0.8027 0.078 Uiso 1 1 calc R U
H20B H -0.4423 0.4450 0.8549 0.078 Uiso 1 1 calc R U
H20C H -0.4630 0.3775 0.7913 0.078 Uiso 1 1 calc R U
C21 C -0.4169(2) 0.6579(6) 0.6951(2) 0.0723(17) Uani 1 1 d . .
H21A H -0.4440 0.6838 0.7099 0.108 Uiso 1 1 calc R U
H21B H -0.4231 0.5962 0.6582 0.108 Uiso 1 1 calc R U
H21C H -0.4019 0.7575 0.6874 0.108 Uiso 1 1 calc R U
C22 C -0.3192(2) 0.5677(7) 0.6854(2) 0.0684(15) Uani 1 1 d . .
H22A H -0.3187 0.6853 0.6853 0.103 Uiso 1 1 calc R U
H22B H -0.3337 0.5291 0.6468 0.103 Uiso 1 1 calc R U
H22C H -0.2895 0.5266 0.6923 0.103 Uiso 1 1 calc R U
C23 C -0.28765(13) 0.2918(5) 0.7844(2) 0.0501(11) Uani 1 1 d . .
H23A H -0.2778 0.2675 0.8264 0.075 Uiso 1 1 calc R U
H23B H -0.2650 0.3507 0.7679 0.075 Uiso 1 1 calc R U
H23C H -0.2939 0.1914 0.7624 0.075 Uiso 1 1 calc R U
C47 C 0.06041(17) -0.1400(6) 0.0155(2) 0.0556(12) Uani 1 1 d . .
C49 C 0.02267(16) -0.1760(8) 0.0453(2) 0.0633(13) Uani 1 1 d . .
H49A H 0.0169 -0.0848 0.0702 0.095 Uiso 1 1 calc R U
H49B H 0.0286 -0.2717 0.0701 0.095 Uiso 1 1 calc R U
H49C H -0.0027 -0.1954 0.0154 0.095 Uiso 1 1 calc R U
Cl1 Cl -0.30731(3) 0.86958(10) 0.80406(5) 0.0394(2) Uani 1 1 d . .
F1 F -0.02731(19) 0.3472(8) 0.4223(3) 0.198(4) Uani 1 1 d . .
F2 F -0.0395(2) 0.2174(6) 0.3291(3) 0.164(3) Uani 1 1 d . .
F3 F -0.09705(17) 0.3573(7) 0.3079(2) 0.139(2) Uani 1 1 d . .
F4 F -0.08890(15) 0.4758(5) 0.3941(2) 0.1157(16) Uani 1 1 d . .
F5 F -0.08798(14) 0.2067(4) 0.39295(16) 0.0946(12) Uani 1 1 d . .
F6 F -0.03374(9) 0.4907(4) 0.33882(12) 0.0631(7) Uani 1 1 d . .
N1 N -0.41788(9) 0.8689(3) 0.86561(14) 0.0311(6) Uani 1 1 d . .
N2 N -0.37407(9) 0.7447(4) 0.93475(12) 0.0300(6) Uani 1 1 d . .
N3 N -0.31111(9) 0.6196(3) 0.91470(13) 0.0280(6) Uani 1 1 d . .
N7 N 0.08976(19) -0.1097(7) -0.0078(3) 0.0923(17) Uani 1 1 d . .
P1 P -0.06054(4) 0.34639(13) 0.36522(5) 0.0394(2) Uani 1 1 d . .
Rh1 Rh -0.34740(2) 0.62921(3) 0.82423(2) 0.02156(10) Uani 1 1 d . .

loop_
_atom_site_aniso_label
_atom_site_aniso_U_11
_atom_site_aniso_U_22
_atom_site_aniso_U_33
_atom_site_aniso_U_23
_atom_site_aniso_U_13
_atom_site_aniso_U_12
C1 0.0219(15) 0.0270(16) 0.0289(15) -0.0009(13) 0.0037(12) -0.0031(12)
C2 0.0338(19) 0.044(2) 0.047(2) 0.0035(18) -0.0009(16) 0.0098(17)
C3 0.0291(17) 0.046(2) 0.048(2) -0.0107(18) 0.0149(16) 0.0015(16)
C4 0.0367(19) 0.054(2) 0.0337(19) -0.0109(17) 0.0156(16) -0.0062(17)
C5 0.0338(17) 0.0321(17) 0.0275(16) 0.0038(14) 0.0021(13) -0.0078(14)
C6 0.049(2) 0.051(2) 0.0280(18) 0.0093(16) -0.0024(16) -0.0126(18)
C7 0.063(3) 0.054(3) 0.037(2) 0.019(2) -0.0113(19) -0.016(2)
C8 0.047(2) 0.0322(19) 0.056(2) 0.0113(18) -0.0230(19) -0.0055(17)
C9 0.0311(17) 0.0243(17) 0.047(2) 0.0008(15) -0.0082(15) 0.0011(14)
C10 0.0325(19) 0.041(2) 0.065(3) -0.014(2) -0.0034(18) 0.0071(16)
C11 0.035(2) 0.054(3) 0.104(4) -0.031(3) -0.007(2) 0.013(2)
C12 0.041(3) 0.045(3) 0.123(5) -0.007(3) -0.035(3) 0.014(2)
C13 0.055(3) 0.045(3) 0.092(4) 0.012(3) -0.033(3) 0.006(2)
C14 0.0260(16) 0.0280(17) 0.0362(17) -0.0065(14) -0.0038(13) -0.0042(13)
C15 0.060(2) 0.0278(18) 0.0262(17) -0.0001(14) -0.0147(16) -0.0014(17)
C16 0.058(2) 0.0324(19) 0.0294(17) -0.0080(15) 0.0133(16) -0.0140(17)
C17 0.0343(18) 0.0251(16) 0.0378(18) -0.0100(14) 0.0116(14) -0.0073(14)
C18 0.0278(16) 0.0202(15) 0.0301(16) -0.0021(12) 0.0022(13) -0.0047(12)
C19 0.052(2) 0.0299(19) 0.042(2) 0.0092(16) 0.0042(17) -0.0035(16)
C20 0.0243(18) 0.051(2) 0.081(3) -0.014(2) 0.0034(19) -0.0058(17)
C21 0.113(5) 0.049(3) 0.042(2) 0.003(2) -0.033(3) 0.015(3)
C22 0.112(4) 0.061(3) 0.039(2) -0.007(2) 0.035(3) -0.030(3)
C23 0.039(2) 0.034(2) 0.080(3) -0.019(2) 0.020(2) 0.0001(17)
C47 0.055(3) 0.058(3) 0.053(3) -0.008(2) 0.008(2) -0.006(2)
C49 0.049(3) 0.089(4) 0.050(3) 0.012(3) 0.000(2) -0.013(3)
Cl1 0.0414(5) 0.0253(4) 0.0562(6) -0.0022(4) 0.0225(4) -0.0077(3)
F1 0.154(4) 0.248(7) 0.153(4) 0.140(5) -0.111(4) -0.117(4)
F2 0.195(5) 0.101(3) 0.235(6) -0.049(4) 0.162(5) -0.009(3)
F3 0.126(4) 0.197(6) 0.083(3) 0.039(3) -0.028(3) -0.076(4)
F4 0.134(3) 0.067(2) 0.169(4) -0.002(2) 0.101(3) 0.006(2)
F5 0.155(3) 0.0569(19) 0.086(2) -0.0023(17) 0.065(2) -0.040(2)
F6 0.0572(15) 0.0722(19) 0.0626(16) 0.0182(14) 0.0183(13) -0.0136(14)
N1 0.0241(14) 0.0324(16) 0.0374(16) -0.0015(12) 0.0065(12) 0.0019(11)
N2 0.0288(14) 0.0362(16) 0.0260(13) -0.0008(12) 0.0071(11) -0.0031(12)
N3 0.0273(14) 0.0263(14) 0.0285(14) 0.0003(11) -0.0031(11) -0.0015(11)
N7 0.082(4) 0.105(4) 0.098(4) -0.019(3) 0.043(3) -0.021(3)
P1 0.0482(6) 0.0386(5) 0.0338(5) 0.0036(4) 0.0143(4) -0.0005(4)
Rh1 0.02143(15) 0.02054(15) 0.02286(15) 0.00038(8) 0.00364(10) -0.00056(8)

loop_
_atom_type_symbol
_atom_type_description
_atom_type_scat_dispersion_real
_atom_type_scat_dispersion_imag
_atom_type_scat_source
C C 0.0033 0.0016 'International Tables Vol C Tables 4.2.6.8 and 6.1.1.4'
H H 0.0000 0.0000 'International Tables Vol C Tables 4.2.6.8 and 6.1.1.4'
Cl Cl 0.1484 0.1585 'International Tables Vol C Tables 4.2.6.8 and 6.1.1.4'
F F 0.0171 0.0103 'International Tables Vol C Tables 4.2.6.8 and 6.1.1.4'
N N 0.0061 0.0033 'International Tables Vol C Tables 4.2.6.8 and 6.1.1.4'
P P 0.1023 0.0942 'International Tables Vol C Tables 4.2.6.8 and 6.1.1.4'
Rh Rh -1.1178 0.9187 'International Tables Vol C Tables 4.2.6.8 and 6.1.1.4'

loop_
_geom_angle_atom_site_label_1
_geom_angle_atom_site_label_2
_geom_angle_atom_site_label_3
_geom_angle
N1 C1 N2 104.9(3)
N1 C1 Rh1 139.5(2)
N2 C1 Rh1 115.5(2)
N1 C2 H2A 109.5
N1 C2 H2B 109.5
H2A C2 H2B 109.5
N1 C2 H2C 109.5
H2A C2 H2C 109.5
H2B C2 H2C 109.5
C4 C3 N1 107.6(3)
C4 C3 H3 126.2
N1 C3 H3 126.2
C3 C4 N2 106.1(3)
C3 C4 H4 126.9
N2 C4 H4 126.9
N3 C5 C6 125.1(4)
N3 C5 N2 113.1(3)
C6 C5 N2 121.7(3)
C7 C6 C5 117.1(4)
C7 C6 H6 121.4
C5 C6 H6 121.4
C6 C7 C8 120.8(4)
C6 C7 H7 119.6
C8 C7 H7 119.6
C7 C8 C13 123.4(4)
C7 C8 C9 118.6(4)
C13 C8 C9 118.0(5)
N3 C9 C10 119.9(3)
N3 C9 C8 119.9(4)
C10 C9 C8 120.2(4)
C11 C10 C9 119.5(4)
C11 C10 H10 120.3
C9 C10 H10 120.3
C10 C11 C12 120.2(5)
C10 C11 H11 119.9
C12 C11 H11 119.9
C13 C12 C11 121.0(4)
C13 C12 H12 119.5
C11 C12 H12 119.5
C12 C13 C8 120.9(5)
C12 C13 H13 119.6
C8 C13 H13 119.6
C18 C14 C15 106.6(3)
C18 C14 C20 126.3(3)
C15 C14 C20 127.0(3)
C18 C14 Rh1 71.03(17)
C15 C14 Rh1 70.15(19)
C20 C14 Rh1 126.2(3)
C16 C15 C14 107.5(3)
C16 C15 C21 123.1(4)
C14 C15 C21 128.0(4)
C16 C15 Rh1 74.5(2)
C14 C15 Rh1 70.53(18)
C21 C15 Rh1 131.1(3)
C17 C16 C15 109.3(3)
C17 C16 C22 126.2(4)
C15 C16 C22 124.5(4)
C17 C16 Rh1 73.1(2)
C15 C16 Rh1 67.35(19)
C22 C16 Rh1 127.1(3)
C16 C17 C18 107.7(3)
C16 C17 C23 127.9(4)
C18 C17 C23 123.7(3)
C16 C17 Rh1 71.1(2)
C18 C17 Rh1 66.98(17)
C23 C17 Rh1 133.9(3)
C14 C18 C17 108.8(3)
C14 C18 C19 127.2(3)
C17 C18 C19 123.8(3)
C14 C18 Rh1 70.45(18)
C17 C18 Rh1 75.01(18)
C19 C18 Rh1 124.5(2)
C18 C19 H19A 109.5
C18 C19 H19B 109.5
H19A C19 H19B 109.5
C18 C19 H19C 109.5
H19A C19 H19C 109.5
H19B C19 H19C 109.5
C14 C20 H20A 109.5
C14 C20 H20B 109.5
H20A C20 H20B 109.5
C14 C20 H20C 109.5
H20A C20 H20C 109.5
H20B C20 H20C 109.5
C15 C21 H21A 109.5
C15 C21 H21B 109.5
H21A C21 H21B 109.5
C15 C21 H21C 109.5
H21A C21 H21C 109.5
H21B C21 H21C 109.5
C16 C22 H22A 109.5
C16 C22 H22B 109.5
H22A C22 H22B 109.5
C16 C22 H22C 109.5
H22A C22 H22C 109.5
H22B C22 H22C 109.5
C17 C23 H23A 109.5
C17 C23 H23B 109.5
H23A C23 H23B 109.5
C17 C23 H23C 109.5
H23A C23 H23C 109.5
H23B C23 H23C 109.5
N7 C47 C49 179.1(6)
C47 C49 H49A 109.5
C47 C49 H49B 109.5
H49A C49 H49B 109.5
C47 C49 H49C 109.5
H49A C49 H49C 109.5
H49B C49 H49C 109.5
C1 N1 C3 110.6(3)
C1 N1 C2 124.7(3)
C3 N1 C2 124.6(3)
C1 N2 C4 110.8(3)
C1 N2 C5 117.8(3)
C4 N2 C5 130.4(3)
C5 N3 C9 118.2(3)
C5 N3 Rh1 113.9(2)
C9 N3 Rh1 127.5(2)
F1 P1 F2 99.4(4)
F1 P1 F4 89.8(4)
F2 P1 F4 170.6(4)
F1 P1 F3 175.4(4)
F2 P1 F3 85.1(4)
F4 P1 F3 85.7(3)
F1 P1 F6 89.3(2)
F2 P1 F6 92.2(2)
F4 P1 F6 89.79(19)
F3 P1 F6 90.1(2)
F1 P1 F5 90.3(2)
F2 P1 F5 89.7(2)
F4 P1 F5 88.3(2)
F3 P1 F5 90.2(2)
F6 P1 F5 178.07(18)
C1 Rh1 C15 108.69(15)
C1 Rh1 C14 93.94(13)
C15 Rh1 C14 39.32(14)
C1 Rh1 N3 76.00(12)
C15 Rh1 N3 161.39(12)
C14 Rh1 N3 123.82(12)
C1 Rh1 C18 116.16(13)
C15 Rh1 C18 64.56(13)
C14 Rh1 C18 38.52(13)
N3 Rh1 C18 97.03(11)
C1 Rh1 C16 146.28(14)
C15 Rh1 C16 38.19(16)
C14 Rh1 C16 63.89(13)
N3 Rh1 C16 137.05(13)
C18 Rh1 C16 62.56(13)
C1 Rh1 C17 154.06(13)
C15 Rh1 C17 62.83(14)
C14 Rh1 C17 63.61(13)
N3 Rh1 C17 104.84(12)
C18 Rh1 C17 38.00(12)
C16 Rh1 C17 35.80(14)
C1 Rh1 Cl1 89.53(9)
C15 Rh1 Cl1 108.01(11)
C14 Rh1 Cl1 146.04(10)
N3 Rh1 Cl1 89.79(8)
C18 Rh1 Cl1 154.30(9)
C16 Rh1 Cl1 95.90(10)
C17 Rh1 Cl1 116.30(9)

loop_
_geom_bond_atom_site_label_1
_geom_bond_atom_site_label_2
_geom_bond_distance
C1 N1 1.344(4)
C1 N2 1.361(4)
C1 Rh1 1.999(3)
C2 N1 1.461(5)
C2 H2A 0.9600
C2 H2B 0.9600
C2 H2C 0.9600
C3 C4 1.339(6)
C3 N1 1.390(5)
C3 H3 0.9300
C4 N2 1.393(5)
C4 H4 0.9300
C5 N3 1.323(5)
C5 C6 1.407(5)
C5 N2 1.407(5)
C6 C7 1.357(6)
C6 H6 0.9300
C7 C8 1.404(7)
C7 H7 0.9300
C8 C13 1.414(6)
C8 C9 1.430(5)
C9 N3 1.379(4)
C9 C10 1.406(6)
C10 C11 1.384(6)
C10 H10 0.9300
C11 C12 1.407(8)
C11 H11 0.9300
C12 C13 1.357(9)
C12 H12 0.9300
C13 H13 0.9300
C14 C18 1.422(5)
C14 C15 1.446(5)
C14 C20 1.495(5)
C14 Rh1 2.152(3)
C15 C16 1.438(6)
C15 C21 1.499(5)
C15 Rh1 2.147(3)
C16 C17 1.386(5)
C16 C22 1.498(5)
C16 Rh1 2.241(3)
C17 C18 1.445(5)
C17 C23 1.511(5)
C17 Rh1 2.266(3)
C18 C19 1.494(5)
C18 Rh1 2.159(3)
C19 H19A 0.9600
C19 H19B 0.9600
C19 H19C 0.9600
C20 H20A 0.9600
C20 H20B 0.9600
C20 H20C 0.9600
C21 H21A 0.9600
C21 H21B 0.9600
C21 H21C 0.9600
C22 H22A 0.9600
C22 H22B 0.9600
C22 H22C 0.9600
C23 H23A 0.9600
C23 H23B 0.9600
C23 H23C 0.9600
C47 N7 1.126(7)
C47 C49 1.441(7)
C49 H49A 0.9600
C49 H49B 0.9600
C49 H49C 0.9600
Cl1 Rh1 2.3895(9)
F1 P1 1.510(4)
F2 P1 1.522(4)
F3 P1 1.574(4)
F4 P1 1.562(4)
F5 P1 1.591(3)
F6 P1 1.595(3)
N3 Rh1 2.158(3)

loop_
_geom_torsion_atom_site_label_1
_geom_torsion_atom_site_label_2
_geom_torsion_atom_site_label_3
_geom_torsion_atom_site_label_4
_geom_torsion
N1 C3 C4 N2 -0.1(4)
N3 C5 C6 C7 1.5(6)
N2 C5 C6 C7 -176.0(4)
C5 C6 C7 C8 1.7(6)
C6 C7 C8 C13 177.5(4)
C6 C7 C8 C9 -0.9(6)
C7 C8 C9 N3 -3.1(6)
C13 C8 C9 N3 178.4(4)
C7 C8 C9 C10 173.9(4)
C13 C8 C9 C10 -4.6(6)
N3 C9 C10 C11 -179.4(4)
C8 C9 C10 C11 3.7(6)
C9 C10 C11 C12 0.1(7)
C10 C11 C12 C13 -3.0(8)
C11 C12 C13 C8 2.0(8)
C7 C8 C13 C12 -176.6(5)
C9 C8 C13 C12 1.8(7)
C18 C14 C15 C16 3.8(4)
C20 C14 C15 C16 -173.2(3)
Rh1 C14 C15 C16 65.9(2)
C18 C14 C15 C21 170.4(4)
C20 C14 C15 C21 -6.6(6)
Rh1 C14 C15 C21 -127.5(4)
C18 C14 C15 Rh1 -62.1(2)
C20 C14 C15 Rh1 120.9(4)
C14 C15 C16 C17 -1.9(4)
C21 C15 C16 C17 -169.3(4)
Rh1 C15 C16 C17 61.4(3)
C14 C15 C16 C22 176.3(4)
C21 C15 C16 C22 8.9(6)
Rh1 C15 C16 C22 -120.5(4)
C14 C15 C16 Rh1 -63.2(2)
C21 C15 C16 Rh1 129.3(4)
C15 C16 C17 C18 -0.7(4)
C22 C16 C17 C18 -178.9(4)
Rh1 C16 C17 C18 57.1(2)
C15 C16 C17 C23 170.6(3)
C22 C16 C17 C23 -7.5(6)
Rh1 C16 C17 C23 -131.5(4)
C15 C16 C17 Rh1 -57.8(2)
C22 C16 C17 Rh1 124.0(4)
C15 C14 C18 C17 -4.3(4)
C20 C14 C18 C17 172.8(3)
Rh1 C14 C18 C17 -65.8(2)
C15 C14 C18 C19 -179.5(3)
C20 C14 C18 C19 -2.4(6)
Rh1 C14 C18 C19 119.0(3)
C15 C14 C18 Rh1 61.5(2)
C20 C14 C18 Rh1 -121.5(4)
C16 C17 C18 C14 3.2(4)
C23 C17 C18 C14 -168.7(3)
Rh1 C17 C18 C14 62.8(2)
C16 C17 C18 C19 178.6(3)
C23 C17 C18 C19 6.7(5)
Rh1 C17 C18 C19 -121.8(3)
C16 C17 C18 Rh1 -59.7(2)
C23 C17 C18 Rh1 128.5(3)
N2 C1 N1 C3 -0.8(4)
Rh1 C1 N1 C3 175.7(3)
N2 C1 N1 C2 175.1(3)
Rh1 C1 N1 C2 -8.5(6)
C4 C3 N1 C1 0.6(4)
C4 C3 N1 C2 -175.3(4)
N1 C1 N2 C4 0.7(4)
Rh1 C1 N2 C4 -176.7(2)
N1 C1 N2 C5 -168.9(3)
Rh1 C1 N2 C5 13.6(4)
C3 C4 N2 C1 -0.4(4)
C3 C4 N2 C5 167.6(4)
N3 C5 N2 C1 1.5(4)
C6 C5 N2 C1 179.3(3)
N3 C5 N2 C4 -165.8(3)
C6 C5 N2 C4 12.0(6)
C6 C5 N3 C9 -5.4(5)
N2 C5 N3 C9 172.3(3)
C6 C5 N3 Rh1 167.7(3)
N2 C5 N3 Rh1 -14.6(4)
C10 C9 N3 C5 -170.9(3)
C8 C9 N3 C5 6.0(5)
C10 C9 N3 Rh1 17.0(5)
C8 C9 N3 Rh1 -166.0(3)
